data_7063079
loop_
_publ_author_name
'Chen, Shuang'
'Wang, Xi-Rui'
'Wang, Wei-Na'
'Xu, Ke-Lan'
'Hu, Pan'
'Zhou, Ying'
'Pan, Bo-Wen'
'Wang, Qi-Lin'
'Liu, Xiong-Li'

_publ_section_title
;
 Design, synthesis and evaluation of structurally diverse polycyclic
 harmaline scaffolds as anticancer agents
;
_journal_issue 14
_journal_name_full 'New Journal of Chemistry'
_journal_page_first 6322
_journal_page_last 6334
_journal_paper_doi 10.1039/D4NJ00306C
_journal_volume 48
_journal_year 2024
_chemical_formula_moiety 'C27 H21 Br N2 O2'
_chemical_formula_sum 'C27 H21 Br N2 O2'
_chemical_formula_weight 485.37
_space_group_crystal_system triclinic
_space_group_IT_number 2
_space_group_name_Hall '-P 1'
_space_group_name_H-M_alt 'P -1'
_atom_sites_solution_hydrogens geom
_atom_sites_solution_primary dual
_audit_creation_date 2022-12-23
_audit_creation_method
;
Olex2 1.5-beta
(compiled 2022.04.07 svn.rca3783a0 for OlexSys, GUI svn.r6439)
;
_audit_update_record
;
2024-01-07 deposited with the CCDC.	2024-03-07 downloaded from the CCDC.
;
_cell_angle_alpha 80.159(5)
_cell_angle_beta 84.229(5)
_cell_angle_gamma 72.876(5)
_cell_formula_units_Z 4
_cell_length_a 8.6905(5)
_cell_length_b 13.8209(8)
_cell_length_c 19.6302(11)
_cell_measurement_reflns_used 7299
_cell_measurement_temperature 169.99(10)
_cell_measurement_theta_max 73.7140
_cell_measurement_theta_min 2.2290
_cell_volume 2217.0(2)
_computing_cell_refinement 'CrysAlisPro 1.171.38.43f (Rigaku OD, 2015)'
_computing_data_collection 'CrysAlisPro 1.171.38.43f (Rigaku OD, 2015)'
_computing_data_reduction 'CrysAlisPro 1.171.38.43f (Rigaku OD, 2015)'
_computing_molecular_graphics 'Olex2 1.5-beta (Dolomanov et al., 2009)'
_computing_publication_material 'Olex2 1.5-beta (Dolomanov et al., 2009)'
_computing_structure_refinement 'SHELXL 2018/3 (Sheldrick, 2015)'
_computing_structure_solution 'SHELXT 2018/2 (Sheldrick, 2018)'
_diffrn_ambient_environment N~2~
_diffrn_ambient_temperature 169.99(10)
_diffrn_detector 'CCD plate'
_diffrn_detector_area_resol_mean 5.2684
_diffrn_detector_type AtlasS2
_diffrn_measured_fraction_theta_full 0.997
_diffrn_measured_fraction_theta_max 0.965
_diffrn_measurement_details
;
List of Runs (angles in degrees, time in seconds):

  # Type    Start    End  Width  t~exp~   \w     \q     \k     \f   Frames
#--------------------------------------------------------------------------
  1  \w    -65.00  29.00   1.00    2.93    --  -40.92  37.00 150.00   94
  2  \w     51.00  79.00   1.00    2.93    --   40.92-125.00  60.00   28
  3  \w     38.00  65.00   1.00    8.00    --  107.58 -45.00   0.00   27
  4  \w     83.00 114.00   1.00    8.00    --  107.58 -45.00   0.00   31
  5  \w     84.00 122.00   1.00    8.00    --  107.58-125.00 -30.00   38
  6  \w     53.00 109.00   1.00    8.00    --  107.58 -94.00  60.00   56
  7  \w     53.00 116.00   1.00    8.00    --  107.58-125.00  30.00   63
  8  \w     52.00 105.00   1.00    8.00    --  107.58 -30.00-120.00   53
  9  \w    108.00 171.00   1.00    8.00    --  107.58  45.00 -90.00   63
 10  \w     52.00 136.00   1.00    8.00    --  107.58 -61.00-180.00   84
 11  \w     35.00  97.00   1.00    2.93    --   40.92-125.00-150.00   62
 12  \w     28.00  59.00   1.00    8.00    --  107.58 -94.00-150.00   31
 13  \w     26.00 158.00   1.00    8.00    --  107.58 -15.00  90.00  132
 14  \w    129.00 178.00   1.00    8.00    --  107.58  77.00 150.00   49
 15  \w     90.00 116.00   1.00    8.00    --  107.58  77.00 150.00   26
 16  \w     35.00 109.00   1.00    8.00    --  107.58 -94.00 150.00   74
 17  \w     36.00  61.00   1.00    8.00    --  107.58-125.00 120.00   25
 18  \w   -107.00 -76.00   1.00    2.93    --  -40.92-142.00  80.00   31
 19  \w   -109.00 -17.00   1.00    2.93    --  -40.92 -37.00 -30.00   92
 20  \w   -114.00 -25.00   1.00    2.93    --  -40.92 -37.00-120.00   89
;
_diffrn_measurement_device 'four-circle diffractometer'
_diffrn_measurement_device_type 'SuperNova, Dual, Cu at zero, AtlasS2'
_diffrn_measurement_method '\w scans'
_diffrn_orient_matrix_type 'CrysAlisPro convention (1999,Acta A55,543-557)'
_diffrn_orient_matrix_UB_11 -0.0478117000
_diffrn_orient_matrix_UB_12 0.1161333000
_diffrn_orient_matrix_UB_13 -0.0254448000
_diffrn_orient_matrix_UB_21 -0.0362426000
_diffrn_orient_matrix_UB_22 0.0205927000
_diffrn_orient_matrix_UB_23 0.0754839000
_diffrn_orient_matrix_UB_31 0.1758013000
_diffrn_orient_matrix_UB_32 0.0005827000
_diffrn_orient_matrix_UB_33 0.0041450000
_diffrn_radiation_monochromator mirror
_diffrn_radiation_probe x-ray
_diffrn_radiation_type 'Cu K\a'
_diffrn_radiation_wavelength 1.54184
_diffrn_reflns_av_R_equivalents 0.0648
_diffrn_reflns_av_unetI/netI 0.0794
_diffrn_reflns_Laue_measured_fraction_full 0.997
_diffrn_reflns_Laue_measured_fraction_max 0.965
_diffrn_reflns_limit_h_max 10
_diffrn_reflns_limit_h_min -7
_diffrn_reflns_limit_k_max 17
_diffrn_reflns_limit_k_min -16
_diffrn_reflns_limit_l_max 24
_diffrn_reflns_limit_l_min -22
_diffrn_reflns_number 14977
_diffrn_reflns_point_group_measured_fraction_full 0.997
_diffrn_reflns_point_group_measured_fraction_max 0.965
_diffrn_reflns_theta_full 67.684
_diffrn_reflns_theta_max 73.899
_diffrn_reflns_theta_min 2.288
_diffrn_source 'micro-focus sealed X-ray tube'
_diffrn_source_type 'SuperNova (Cu) X-ray Source'
_exptl_absorpt_coefficient_mu 2.742
_exptl_absorpt_correction_T_max 1.00000
_exptl_absorpt_correction_T_min 0.55279
_exptl_absorpt_correction_type multi-scan
_exptl_absorpt_process_details
;
CrysAlisPro 1.171.38.43f (Rigaku Oxford Diffraction, 2015)
Empirical absorption correction using spherical harmonics,
 implemented in SCALE3 ABSPACK scaling algorithm.
;
_exptl_crystal_colour 'light colourless'
_exptl_crystal_density_diffrn 1.454
_exptl_crystal_description block
_exptl_crystal_F_000 992
_exptl_crystal_size_max 0.15
_exptl_crystal_size_mid 0.13
_exptl_crystal_size_min 0.1
_refine_diff_density_max 1.060
_refine_diff_density_min -1.080
_refine_diff_density_rms 0.097
_refine_ls_extinction_method none
_refine_ls_goodness_of_fit_ref 1.089
_refine_ls_hydrogen_treatment constr
_refine_ls_matrix_type full
_refine_ls_number_parameters 579
_refine_ls_number_reflns 8678
_refine_ls_number_restraints 0
_refine_ls_restrained_S_all 1.089
_refine_ls_R_factor_all 0.0853
_refine_ls_R_factor_gt 0.0619
_refine_ls_shift/su_max 0.000
_refine_ls_shift/su_mean 0.000
_refine_ls_structure_factor_coef Fsqd
_refine_ls_weighting_details 'w=1/[\s^2^(Fo^2^)+(0.0257P)^2^+8.5217P] where P=(Fo^2^+2Fc^2^)/3'
_refine_ls_weighting_scheme calc
_refine_ls_wR_factor_gt 0.1480
_refine_ls_wR_factor_ref 0.1557
_reflns_Friedel_coverage 0.000
_reflns_number_gt 7082
_reflns_number_total 8678
_reflns_threshold_expression 'I > 2\s(I)'
_cod_data_source_file d4nj00306c2.cif
_cod_data_source_block t-11
_cod_depositor_comments 'Adding full bibliography for 7063079.cif.'
_cod_database_code 7063079
_shelx_shelxl_version_number 2018/3
_shelx_space_group_comment
;
The symmetry employed for this shelxl refinement is uniquely defined
by the following loop, which should always be used as a source of
symmetry information in preference to the above space-group names.
They are only intended as comments.
;
_olex2_refinement_description
;
1. Fixed Uiso
 At 1.2 times of:
  All C(H) groups, All C(H,H) groups, All N(H) groups
 At 1.5 times of:
  All O(H) groups
2.a Ternary CH refined with riding coordinates:
 C13(H13), C14(H14), C40(H40), C41(H41)
2.b Secondary CH2 refined with riding coordinates:
 C9(H9A,H9B), C10(H10A,H10B), C36(H36A,H36B), C37(H37A,H37B)
2.c Aromatic/amide H refined with riding coordinates:
 N1(H1), C2(H2A), C3(H3), C4(H4), C5(H5), C12(H12), C17(H17), C18(H18),
 C19(H19), C20(H20), C23(H23), C24(H24), C25(H25), C26(H26), N3(H3A), C29(H29),
 C30(H30), C31(H31), C32(H32), C39(H39), C44(H44), C45(H45), C46(H46), C47(H47),
  C51(H51), C52(H52), C53(H53), C54(H54)
2.d Idealised tetrahedral OH refined as rotating group:
 O2(H2), O4(H4A)
;
_olex2_date_sample_data_collection 2022-12-22
_olex2_submission_special_instructions 'No special instructions were received'
_oxdiff_exptl_absorpt_empirical_details
;
Empirical correction (ABSPACK) includes:
- Absorption correction using spherical harmonics
- Frame scaling
;
_oxdiff_exptl_absorpt_empirical_full_max 1.656
_oxdiff_exptl_absorpt_empirical_full_min 0.349

loop_
_space_group_symop_operation_xyz
'x, y, z'
'-x, -y, -z'

loop_
_atom_site_label
_atom_site_type_symbol
_atom_site_fract_x
_atom_site_fract_y
_atom_site_fract_z
_atom_site_U_iso_or_equiv
_atom_site_adp_type
_atom_site_occupancy
_atom_site_site_symmetry_order
_atom_site_calc_flag
_atom_site_refinement_flags_posn
_atom_site_refinement_flags_adp
_atom_site_refinement_flags_occupancy
_atom_site_disorder_assembly
_atom_site_disorder_group
Br1 Br 0.71894(7) -0.01789(4) 1.03915(3) 0.03637(14) Uani 1 1 d . . . . .
O1 O 0.4658(4) 0.2612(3) 0.82323(17) 0.0322(7) Uani 1 1 d . . . . .
O2 O 0.2672(4) 0.2736(3) 0.93493(18) 0.0328(7) Uani 1 1 d . . . . .
H2 H 0.329322 0.249910 0.903692 0.049 Uiso 1 1 calc R U . . .
N1 N 1.0290(4) 0.4135(3) 0.84841(19) 0.0247(8) Uani 1 1 d . . . . .
H1 H 1.091166 0.371489 0.878477 0.030 Uiso 1 1 calc R U . . .
N2 N 0.6829(4) 0.3208(3) 0.82252(18) 0.0242(8) Uani 1 1 d . . . . .
C1 C 0.9209(6) 0.5506(4) 0.7706(2) 0.0267(9) Uani 1 1 d . . . . .
C2 C 0.9162(7) 0.6450(4) 0.7300(3) 0.0368(11) Uani 1 1 d . . . . .
H2A H 0.831763 0.678344 0.701248 0.044 Uiso 1 1 calc R U . . .
C3 C 1.0407(8) 0.6877(4) 0.7336(3) 0.0465(14) Uani 1 1 d . . . . .
H3 H 1.038468 0.750545 0.706968 0.056 Uiso 1 1 calc R U . . .
C4 C 1.1684(7) 0.6391(4) 0.7760(3) 0.0446(13) Uani 1 1 d . . . . .
H4 H 1.250484 0.669393 0.776640 0.054 Uiso 1 1 calc R U . . .
C5 C 1.1753(6) 0.5466(4) 0.8171(3) 0.0358(11) Uani 1 1 d . . . . .
H5 H 1.260213 0.514012 0.845753 0.043 Uiso 1 1 calc R U . . .
C6 C 1.0501(5) 0.5039(3) 0.8140(2) 0.0259(9) Uani 1 1 d . . . . .
C7 C 0.8915(5) 0.4013(3) 0.8266(2) 0.0222(8) Uani 1 1 d . . . . .
C8 C 0.8203(5) 0.4828(3) 0.7794(2) 0.0245(9) Uani 1 1 d . . . . .
C9 C 0.6683(6) 0.4879(4) 0.7486(2) 0.0319(10) Uani 1 1 d . . . . .
H9A H 0.667804 0.520972 0.700888 0.038 Uiso 1 1 calc R U . . .
H9B H 0.576506 0.527550 0.774075 0.038 Uiso 1 1 calc R U . . .
C10 C 0.6570(6) 0.3794(4) 0.7521(2) 0.0295(10) Uani 1 1 d . . . . .
H10A H 0.551440 0.382002 0.738437 0.035 Uiso 1 1 calc R U . . .
H10B H 0.737121 0.344472 0.719692 0.035 Uiso 1 1 calc R U . . .
C11 C 0.8256(5) 0.3169(3) 0.8549(2) 0.0229(8) Uani 1 1 d . . . . .
C12 C 0.8818(5) 0.2444(3) 0.9079(2) 0.0261(9) Uani 1 1 d . . . . .
H12 H 0.977745 0.241650 0.926321 0.031 Uiso 1 1 calc R U . . .
C13 C 0.7936(5) 0.1670(3) 0.9385(2) 0.0239(9) Uani 1 1 d . . . . .
H13 H 0.804708 0.154799 0.988684 0.029 Uiso 1 1 calc R U . . .
C14 C 0.6125(5) 0.2113(3) 0.9260(2) 0.0230(9) Uani 1 1 d . . . . .
H14 H 0.566640 0.153306 0.932395 0.028 Uiso 1 1 calc R U . . .
C15 C 0.5832(5) 0.2654(3) 0.8522(2) 0.0241(9) Uani 1 1 d . . . . .
C16 C 0.5158(5) 0.2847(3) 0.9747(2) 0.0232(9) Uani 1 1 d . . . . .
C17 C 0.5866(7) 0.3265(4) 1.0190(2) 0.0339(11) Uani 1 1 d . . . . .
H17 H 0.698339 0.310885 1.018415 0.041 Uiso 1 1 calc R U . . .
C18 C 0.4929(8) 0.3908(5) 1.0637(3) 0.0491(15) Uani 1 1 d . . . . .
H18 H 0.541719 0.418217 1.092701 0.059 Uiso 1 1 calc R U . . .
C19 C 0.3279(8) 0.4140(5) 1.0650(3) 0.0512(15) Uani 1 1 d . . . . .
H19 H 0.265618 0.456252 1.095683 0.061 Uiso 1 1 calc R U . . .
C20 C 0.2529(7) 0.3756(4) 1.0214(3) 0.0420(13) Uani 1 1 d . . . . .
H20 H 0.141023 0.392182 1.022332 0.050 Uiso 1 1 calc R U . . .
C21 C 0.3474(6) 0.3118(3) 0.9762(2) 0.0286(10) Uani 1 1 d . . . . .
C22 C 0.8616(5) 0.0644(3) 0.9128(2) 0.0271(9) Uani 1 1 d . . . . .
C23 C 0.9454(6) 0.0545(4) 0.8488(3) 0.0379(11) Uani 1 1 d . . . . .
H23 H 0.962104 0.112348 0.820769 0.046 Uiso 1 1 calc R U . . .
C24 C 1.0043(8) -0.0400(5) 0.8260(3) 0.0515(15) Uani 1 1 d . . . . .
H24 H 1.059759 -0.044893 0.783064 0.062 Uiso 1 1 calc R U . . .
C25 C 0.9806(8) -0.1267(5) 0.8670(3) 0.0504(15) Uani 1 1 d . . . . .
H25 H 1.021541 -0.190068 0.851923 0.061 Uiso 1 1 calc R U . . .
C26 C 0.8960(7) -0.1197(4) 0.9306(3) 0.0398(12) Uani 1 1 d . . . . .
H26 H 0.879917 -0.177920 0.958291 0.048 Uiso 1 1 calc R U . . .
C27 C 0.8360(6) -0.0250(4) 0.9523(3) 0.0301(10) Uani 1 1 d . . . . .
Br2 Br 0.37776(8) -0.17120(4) 0.65809(3) 0.04338(16) Uani 1 1 d . . . . .
O3 O 0.0238(4) 0.2135(3) 0.69093(18) 0.0324(7) Uani 1 1 d . . . . .
O4 O -0.1027(4) 0.1220(3) 0.61220(18) 0.0317(7) Uani 1 1 d . . . . .
H4A H -0.069984 0.142149 0.643376 0.048 Uiso 1 1 calc R U . . .
N3 N 0.6383(4) 0.3152(3) 0.59009(18) 0.0221(7) Uani 1 1 d . . . . .
H3A H 0.713259 0.259674 0.585437 0.026 Uiso 1 1 calc R U . . .
N4 N 0.2512(4) 0.2618(3) 0.65498(19) 0.0228(7) Uani 1 1 d . . . . .
C28 C 0.5035(5) 0.4823(3) 0.5896(2) 0.0227(8) Uani 1 1 d . . . . .
C29 C 0.4893(6) 0.5872(3) 0.5798(2) 0.0275(9) Uani 1 1 d . . . . .
H29 H 0.389585 0.634606 0.585635 0.033 Uiso 1 1 calc R U . . .
C30 C 0.6268(6) 0.6192(4) 0.5612(2) 0.0327(10) Uani 1 1 d . . . . .
H30 H 0.618904 0.688678 0.554361 0.039 Uiso 1 1 calc R U . . .
C31 C 0.7764(6) 0.5484(4) 0.5527(2) 0.0339(11) Uani 1 1 d . . . . .
H31 H 0.866853 0.571974 0.541272 0.041 Uiso 1 1 calc R U . . .
C32 C 0.7953(6) 0.4440(4) 0.5607(2) 0.0288(10) Uani 1 1 d . . . . .
H32 H 0.895715 0.397444 0.554593 0.035 Uiso 1 1 calc R U . . .
C33 C 0.6561(5) 0.4119(3) 0.5784(2) 0.0222(8) Uani 1 1 d . . . . .
C34 C 0.4792(5) 0.3224(3) 0.6106(2) 0.0207(8) Uani 1 1 d . . . . .
C35 C 0.3927(5) 0.4223(3) 0.6109(2) 0.0221(8) Uani 1 1 d . . . . .
C36 C 0.2184(5) 0.4492(3) 0.6339(2) 0.0269(9) Uani 1 1 d . . . . .
H36A H 0.152725 0.463808 0.594215 0.032 Uiso 1 1 calc R U . . .
H36B H 0.190431 0.509679 0.656535 0.032 Uiso 1 1 calc R U . . .
C37 C 0.1869(5) 0.3593(3) 0.6840(2) 0.0264(9) Uani 1 1 d . . . . .
H37A H 0.237133 0.353287 0.727050 0.032 Uiso 1 1 calc R U . . .
H37B H 0.071706 0.371913 0.694151 0.032 Uiso 1 1 calc R U . . .
C38 C 0.4137(5) 0.2353(3) 0.6268(2) 0.0213(8) Uani 1 1 d . . . . .
C39 C 0.4921(5) 0.1394(3) 0.6169(2) 0.0226(8) Uani 1 1 d . . . . .
H39 H 0.597527 0.125144 0.598126 0.027 Uiso 1 1 calc R U . . .
C40 C 0.4133(5) 0.0539(3) 0.6356(2) 0.0217(8) Uani 1 1 d . . . . .
H40 H 0.451331 0.007806 0.600773 0.026 Uiso 1 1 calc R U . . .
C41 C 0.2296(5) 0.0965(3) 0.6322(2) 0.0230(9) Uani 1 1 d . . . . .
H41 H 0.183496 0.045542 0.660894 0.028 Uiso 1 1 calc R U . . .
C42 C 0.1613(5) 0.1952(3) 0.6628(2) 0.0239(9) Uani 1 1 d . . . . .
C43 C 0.1660(5) 0.1124(3) 0.5604(2) 0.0235(9) Uani 1 1 d . . . . .
C44 C 0.2635(6) 0.1139(4) 0.4992(2) 0.0297(10) Uani 1 1 d . . . . .
H44 H 0.371565 0.110196 0.501376 0.036 Uiso 1 1 calc R U . . .
C45 C 0.2025(7) 0.1208(4) 0.4354(3) 0.0371(11) Uani 1 1 d . . . . .
H45 H 0.268666 0.122080 0.395180 0.045 Uiso 1 1 calc R U . . .
C46 C 0.0423(7) 0.1258(5) 0.4323(3) 0.0429(13) Uani 1 1 d . . . . .
H46 H 0.001440 0.127917 0.389894 0.051 Uiso 1 1 calc R U . . .
C47 C -0.0575(6) 0.1276(4) 0.4915(3) 0.0376(12) Uani 1 1 d . . . . .
H47 H -0.165945 0.133003 0.488671 0.045 Uiso 1 1 calc R U . . .
C48 C 0.0037(6) 0.1214(4) 0.5554(2) 0.0284(9) Uani 1 1 d . . . . .
C49 C 0.4600(5) -0.0087(3) 0.7061(2) 0.0232(9) Uani 1 1 d . . . . .
C50 C 0.4519(6) -0.1092(4) 0.7230(3) 0.0296(10) Uani 1 1 d . . . . .
C51 C 0.4951(7) -0.1678(4) 0.7863(3) 0.0393(12) Uani 1 1 d . . . . .
H51 H 0.488315 -0.234678 0.795833 0.047 Uiso 1 1 calc R U . . .
C52 C 0.5484(7) -0.1261(5) 0.8351(3) 0.0442(13) Uani 1 1 d . . . . .
H52 H 0.578566 -0.164834 0.877766 0.053 Uiso 1 1 calc R U . . .
C53 C 0.5567(7) -0.0260(4) 0.8201(3) 0.0428(13) Uani 1 1 d . . . . .
H53 H 0.592041 0.002473 0.853018 0.051 Uiso 1 1 calc R U . . .
C54 C 0.5131(6) 0.0318(4) 0.7567(3) 0.0305(10) Uani 1 1 d . . . . .
H54 H 0.519149 0.098871 0.747584 0.037 Uiso 1 1 calc R U . . .

loop_
_atom_site_aniso_label
_atom_site_aniso_U_11
_atom_site_aniso_U_22
_atom_site_aniso_U_33
_atom_site_aniso_U_23
_atom_site_aniso_U_13
_atom_site_aniso_U_12
Br1 0.0370(3) 0.0315(3) 0.0414(3) 0.0030(2) -0.0034(2) -0.0152(2)
O1 0.0269(18) 0.043(2) 0.0333(17) -0.0081(14) -0.0074(13) -0.0163(15)
O2 0.0189(16) 0.0355(19) 0.044(2) -0.0050(15) -0.0019(14) -0.0084(14)
N1 0.0223(19) 0.0216(18) 0.0314(19) -0.0024(15) -0.0025(15) -0.0086(15)
N2 0.0242(19) 0.0284(19) 0.0238(17) -0.0061(15) -0.0037(14) -0.0114(15)
C1 0.029(2) 0.025(2) 0.026(2) -0.0066(17) 0.0015(17) -0.0075(18)
C2 0.044(3) 0.027(2) 0.037(3) -0.001(2) -0.001(2) -0.009(2)
C3 0.063(4) 0.026(3) 0.051(3) 0.003(2) 0.001(3) -0.020(3)
C4 0.051(3) 0.038(3) 0.055(3) -0.005(2) 0.001(3) -0.030(3)
C5 0.038(3) 0.035(3) 0.041(3) -0.008(2) -0.002(2) -0.019(2)
C6 0.027(2) 0.023(2) 0.030(2) -0.0073(17) 0.0018(17) -0.0090(18)
C7 0.021(2) 0.021(2) 0.025(2) -0.0089(16) 0.0004(16) -0.0052(16)
C8 0.027(2) 0.025(2) 0.021(2) -0.0070(16) 0.0016(16) -0.0062(18)
C9 0.036(3) 0.032(3) 0.025(2) -0.0007(18) -0.0051(19) -0.007(2)
C10 0.027(2) 0.041(3) 0.024(2) -0.0037(19) -0.0058(17) -0.014(2)
C11 0.019(2) 0.023(2) 0.028(2) -0.0075(17) -0.0017(16) -0.0056(16)
C12 0.017(2) 0.026(2) 0.038(2) -0.0025(18) -0.0050(17) -0.0104(17)
C13 0.015(2) 0.024(2) 0.035(2) 0.0008(17) -0.0064(16) -0.0097(17)
C14 0.024(2) 0.0173(19) 0.029(2) -0.0040(16) -0.0029(17) -0.0080(17)
C15 0.023(2) 0.024(2) 0.028(2) -0.0107(17) 0.0006(17) -0.0080(17)
C16 0.025(2) 0.020(2) 0.026(2) -0.0009(16) -0.0003(17) -0.0105(17)
C17 0.044(3) 0.035(3) 0.030(2) -0.007(2) -0.001(2) -0.021(2)
C18 0.075(5) 0.048(3) 0.035(3) -0.017(2) 0.006(3) -0.030(3)
C19 0.070(4) 0.043(3) 0.040(3) -0.021(3) 0.019(3) -0.014(3)
C20 0.040(3) 0.031(3) 0.047(3) -0.007(2) 0.013(2) -0.003(2)
C21 0.030(2) 0.022(2) 0.033(2) -0.0006(18) 0.0034(18) -0.0095(18)
C22 0.018(2) 0.025(2) 0.038(2) -0.0039(18) -0.0069(18) -0.0047(17)
C23 0.036(3) 0.036(3) 0.041(3) -0.008(2) 0.002(2) -0.009(2)
C24 0.055(4) 0.045(3) 0.052(3) -0.018(3) 0.010(3) -0.007(3)
C25 0.058(4) 0.032(3) 0.059(4) -0.017(3) -0.003(3) -0.003(3)
C26 0.040(3) 0.028(3) 0.052(3) -0.003(2) -0.013(2) -0.008(2)
C27 0.025(2) 0.026(2) 0.040(3) -0.0038(19) -0.0071(19) -0.0075(19)
Br2 0.0597(4) 0.0341(3) 0.0491(3) -0.0145(2) 0.0017(3) -0.0297(3)
O3 0.0221(17) 0.0364(18) 0.0441(19) -0.0185(15) 0.0103(14) -0.0134(14)
O4 0.0156(16) 0.0394(19) 0.0434(19) -0.0116(15) -0.0013(13) -0.0101(14)
N3 0.0180(18) 0.0212(17) 0.0293(18) -0.0077(14) 0.0014(14) -0.0078(14)
N4 0.0179(18) 0.0234(18) 0.0296(18) -0.0115(14) 0.0042(14) -0.0073(14)
C28 0.024(2) 0.025(2) 0.0214(19) -0.0053(16) -0.0025(16) -0.0093(17)
C29 0.032(3) 0.024(2) 0.028(2) -0.0056(17) -0.0029(18) -0.0080(19)
C30 0.048(3) 0.024(2) 0.030(2) -0.0032(18) 0.000(2) -0.017(2)
C31 0.040(3) 0.037(3) 0.033(2) -0.004(2) 0.005(2) -0.024(2)
C32 0.029(2) 0.032(2) 0.028(2) -0.0033(18) 0.0025(18) -0.015(2)
C33 0.024(2) 0.023(2) 0.0216(19) -0.0038(16) -0.0022(16) -0.0086(17)
C34 0.021(2) 0.022(2) 0.0224(19) -0.0055(15) -0.0016(15) -0.0096(16)
C35 0.021(2) 0.023(2) 0.025(2) -0.0086(16) -0.0011(16) -0.0073(17)
C36 0.023(2) 0.024(2) 0.034(2) -0.0115(18) 0.0021(18) -0.0043(17)
C37 0.022(2) 0.026(2) 0.034(2) -0.0157(18) 0.0057(17) -0.0076(18)
C38 0.019(2) 0.023(2) 0.024(2) -0.0074(16) 0.0004(15) -0.0077(16)
C39 0.016(2) 0.024(2) 0.030(2) -0.0065(17) 0.0012(16) -0.0095(16)
C40 0.017(2) 0.021(2) 0.030(2) -0.0072(16) -0.0021(16) -0.0074(16)
C41 0.019(2) 0.021(2) 0.031(2) -0.0071(16) 0.0016(16) -0.0070(16)
C42 0.017(2) 0.028(2) 0.029(2) -0.0085(17) 0.0004(16) -0.0080(17)
C43 0.025(2) 0.020(2) 0.029(2) -0.0055(16) -0.0027(17) -0.0102(17)
C44 0.029(2) 0.029(2) 0.033(2) -0.0062(19) 0.0005(19) -0.0106(19)
C45 0.039(3) 0.042(3) 0.031(2) -0.005(2) 0.000(2) -0.013(2)
C46 0.051(3) 0.048(3) 0.032(3) -0.003(2) -0.016(2) -0.014(3)
C47 0.029(3) 0.043(3) 0.043(3) -0.003(2) -0.015(2) -0.011(2)
C48 0.025(2) 0.025(2) 0.037(2) -0.0058(18) -0.0017(18) -0.0092(18)
C49 0.019(2) 0.023(2) 0.030(2) -0.0082(17) -0.0030(16) -0.0073(17)
C50 0.027(2) 0.023(2) 0.040(3) -0.0076(19) 0.0011(19) -0.0084(18)
C51 0.042(3) 0.030(3) 0.046(3) 0.001(2) -0.003(2) -0.014(2)
C52 0.048(3) 0.046(3) 0.037(3) 0.006(2) -0.009(2) -0.016(3)
C53 0.054(4) 0.045(3) 0.036(3) -0.005(2) -0.014(2) -0.021(3)
C54 0.031(3) 0.026(2) 0.039(3) -0.0067(19) -0.005(2) -0.0140(19)

loop_
_atom_type_symbol
_atom_type_description
_atom_type_scat_dispersion_real
_atom_type_scat_dispersion_imag
_atom_type_scat_source
C C 0.0181 0.0091 'International Tables Vol C Tables 4.2.6.8 and 6.1.1.4'
H H 0.0000 0.0000 'International Tables Vol C Tables 4.2.6.8 and 6.1.1.4'
Br Br -0.6763 1.2805 'International Tables Vol C Tables 4.2.6.8 and 6.1.1.4'
N N 0.0311 0.0180 'International Tables Vol C Tables 4.2.6.8 and 6.1.1.4'
O O 0.0492 0.0322 'International Tables Vol C Tables 4.2.6.8 and 6.1.1.4'

loop_
_geom_angle_atom_site_label_1
_geom_angle_atom_site_label_2
_geom_angle_atom_site_label_3
_geom_angle
_geom_angle_site_symmetry_1
_geom_angle_site_symmetry_3
_geom_angle_publ_flag
C21 O2 H2 109.5 . . ?
C6 N1 H1 125.9 . . ?
C6 N1 C7 108.2(4) . . ?
C7 N1 H1 125.9 . . ?
C11 N2 C10 117.7(4) . . ?
C15 N2 C10 120.7(4) . . ?
C15 N2 C11 121.3(4) . . ?
C2 C1 C6 118.6(4) . . ?
C2 C1 C8 134.7(5) . . ?
C6 C1 C8 106.7(4) . . ?
C1 C2 H2A 120.8 . . ?
C3 C2 C1 118.5(5) . . ?
C3 C2 H2A 120.8 . . ?
C2 C3 H3 119.1 . . ?
C2 C3 C4 121.7(5) . . ?
C4 C3 H3 119.1 . . ?
C3 C4 H4 119.5 . . ?
C5 C4 C3 121.1(5) . . ?
C5 C4 H4 119.5 . . ?
C4 C5 H5 121.3 . . ?
C4 C5 C6 117.3(5) . . ?
C6 C5 H5 121.3 . . ?
N1 C6 C1 108.2(4) . . ?
N1 C6 C5 129.0(4) . . ?
C5 C6 C1 122.7(4) . . ?
N1 C7 C11 123.8(4) . . ?
C8 C7 N1 110.8(4) . . ?
C8 C7 C11 125.2(4) . . ?
C1 C8 C9 133.0(4) . . ?
C7 C8 C1 106.0(4) . . ?
C7 C8 C9 120.9(4) . . ?
C8 C9 H9A 110.0 . . ?
C8 C9 H9B 110.0 . . ?
C8 C9 C10 108.5(4) . . ?
H9A C9 H9B 108.4 . . ?
C10 C9 H9A 110.0 . . ?
C10 C9 H9B 110.0 . . ?
N2 C10 C9 111.8(4) . . ?
N2 C10 H10A 109.3 . . ?
N2 C10 H10B 109.3 . . ?
C9 C10 H10A 109.3 . . ?
C9 C10 H10B 109.3 . . ?
H10A C10 H10B 107.9 . . ?
N2 C11 C7 113.0(4) . . ?
C12 C11 N2 121.1(4) . . ?
C12 C11 C7 125.8(4) . . ?
C11 C12 H12 119.2 . . ?
C11 C12 C13 121.6(4) . . ?
C13 C12 H12 119.2 . . ?
C12 C13 H13 107.3 . . ?
C12 C13 C14 110.0(4) . . ?
C12 C13 C22 113.6(4) . . ?
C14 C13 H13 107.3 . . ?
C22 C13 H13 107.3 . . ?
C22 C13 C14 111.0(3) . . ?
C13 C14 H14 107.0 . . ?
C15 C14 C13 111.9(4) . . ?
C15 C14 H14 107.0 . . ?
C16 C14 C13 115.7(4) . . ?
C16 C14 H14 107.0 . . ?
C16 C14 C15 107.7(3) . . ?
O1 C15 N2 122.7(4) . . ?
O1 C15 C14 119.4(4) . . ?
N2 C15 C14 117.7(4) . . ?
C17 C16 C14 123.4(4) . . ?
C17 C16 C21 117.6(4) . . ?
C21 C16 C14 119.0(4) . . ?
C16 C17 H17 119.5 . . ?
C18 C17 C16 121.0(5) . . ?
C18 C17 H17 119.5 . . ?
C17 C18 H18 120.1 . . ?
C19 C18 C17 119.9(5) . . ?
C19 C18 H18 120.1 . . ?
C18 C19 H19 119.5 . . ?
C18 C19 C20 121.0(5) . . ?
C20 C19 H19 119.5 . . ?
C19 C20 H20 120.5 . . ?
C19 C20 C21 118.9(5) . . ?
C21 C20 H20 120.5 . . ?
O2 C21 C16 121.6(4) . . ?
O2 C21 C20 116.8(5) . . ?
C20 C21 C16 121.5(5) . . ?
C23 C22 C13 122.5(4) . . ?
C23 C22 C27 117.0(5) . . ?
C27 C22 C13 120.4(4) . . ?
C22 C23 H23 119.3 . . ?
C24 C23 C22 121.4(5) . . ?
C24 C23 H23 119.3 . . ?
C23 C24 H24 120.0 . . ?
C25 C24 C23 120.0(6) . . ?
C25 C24 H24 120.0 . . ?
C24 C25 H25 119.9 . . ?
C24 C25 C26 120.3(5) . . ?
C26 C25 H25 119.9 . . ?
C25 C26 H26 120.4 . . ?
C27 C26 C25 119.2(5) . . ?
C27 C26 H26 120.4 . . ?
C22 C27 Br1 119.8(4) . . ?
C26 C27 Br1 118.1(4) . . ?
C26 C27 C22 122.1(5) . . ?
C48 O4 H4A 109.5 . . ?
C33 N3 H3A 125.9 . . ?
C33 N3 C34 108.1(4) . . ?
C34 N3 H3A 125.9 . . ?
C38 N4 C37 118.9(3) . . ?
C42 N4 C37 119.2(4) . . ?
C42 N4 C38 121.4(4) . . ?
C29 C28 C33 119.5(4) . . ?
C29 C28 C35 134.2(4) . . ?
C33 C28 C35 106.3(4) . . ?
C28 C29 H29 120.6 . . ?
C30 C29 C28 118.8(4) . . ?
C30 C29 H29 120.6 . . ?
C29 C30 H30 119.6 . . ?
C29 C30 C31 120.8(4) . . ?
C31 C30 H30 119.6 . . ?
C30 C31 H31 118.9 . . ?
C32 C31 C30 122.3(4) . . ?
C32 C31 H31 118.9 . . ?
C31 C32 H32 121.6 . . ?
C31 C32 C33 116.9(4) . . ?
C33 C32 H32 121.6 . . ?
N3 C33 C28 108.4(4) . . ?
N3 C33 C32 129.8(4) . . ?
C32 C33 C28 121.8(4) . . ?
N3 C34 C38 124.1(4) . . ?
C35 C34 N3 110.4(4) . . ?
C35 C34 C38 125.4(4) . . ?
C28 C35 C36 133.0(4) . . ?
C34 C35 C28 106.7(4) . . ?
C34 C35 C36 120.3(4) . . ?
C35 C36 H36A 110.0 . . ?
C35 C36 H36B 110.0 . . ?
C35 C36 C37 108.7(4) . . ?
H36A C36 H36B 108.3 . . ?
C37 C36 H36A 110.0 . . ?
C37 C36 H36B 110.0 . . ?
N4 C37 C36 111.6(4) . . ?
N4 C37 H37A 109.3 . . ?
N4 C37 H37B 109.3 . . ?
C36 C37 H37A 109.3 . . ?
C36 C37 H37B 109.3 . . ?
H37A C37 H37B 108.0 . . ?
N4 C38 C34 112.9(4) . . ?
C39 C38 N4 121.7(4) . . ?
C39 C38 C34 125.4(4) . . ?
C38 C39 H39 119.3 . . ?
C38 C39 C40 121.5(4) . . ?
C40 C39 H39 119.3 . . ?
C39 C40 H40 107.6 . . ?
C39 C40 C41 110.3(3) . . ?
C39 C40 C49 112.2(3) . . ?
C41 C40 H40 107.6 . . ?
C49 C40 H40 107.6 . . ?
C49 C40 C41 111.3(4) . . ?
C40 C41 H41 106.4 . . ?
C42 C41 C40 113.3(3) . . ?
C42 C41 H41 106.4 . . ?
C42 C41 C43 108.5(4) . . ?
C43 C41 C40 115.1(4) . . ?
C43 C41 H41 106.4 . . ?
O3 C42 N4 122.9(4) . . ?
O3 C42 C41 119.0(4) . . ?
N4 C42 C41 118.1(4) . . ?
C44 C43 C41 123.5(4) . . ?
C48 C43 C41 118.3(4) . . ?
C48 C43 C44 118.2(4) . . ?
C43 C44 H44 119.3 . . ?
C45 C44 C43 121.4(5) . . ?
C45 C44 H44 119.3 . . ?
C44 C45 H45 120.4 . . ?
C46 C45 C44 119.2(5) . . ?
C46 C45 H45 120.4 . . ?
C45 C46 H46 119.7 . . ?
C47 C46 C45 120.5(5) . . ?
C47 C46 H46 119.7 . . ?
C46 C47 H47 119.9 . . ?
C46 C47 C48 120.1(5) . . ?
C48 C47 H47 119.9 . . ?
O4 C48 C43 122.7(4) . . ?
O4 C48 C47 116.7(4) . . ?
C47 C48 C43 120.5(5) . . ?
C50 C49 C40 121.5(4) . . ?
C50 C49 C54 116.9(4) . . ?
C54 C49 C40 121.7(4) . . ?
C49 C50 Br2 120.2(4) . . ?
C51 C50 Br2 117.3(4) . . ?
C51 C50 C49 122.5(4) . . ?
C50 C51 H51 120.3 . . ?
C52 C51 C50 119.4(5) . . ?
C52 C51 H51 120.3 . . ?
C51 C52 H52 120.3 . . ?
C51 C52 C53 119.5(5) . . ?
C53 C52 H52 120.3 . . ?
C52 C53 H53 119.7 . . ?
C54 C53 C52 120.6(5) . . ?
C54 C53 H53 119.7 . . ?
C49 C54 H54 119.4 . . ?
C53 C54 C49 121.1(5) . . ?
C53 C54 H54 119.4 . . ?

loop_
_geom_bond_atom_site_label_1
_geom_bond_atom_site_label_2
_geom_bond_distance
_geom_bond_site_symmetry_2
_geom_bond_publ_flag
Br1 C27 1.897(5) . ?
O1 C15 1.237(5) . ?
O2 H2 0.8200 . ?
O2 C21 1.378(6) . ?
N1 H1 0.8600 . ?
N1 C6 1.369(6) . ?
N1 C7 1.373(6) . ?
N2 C10 1.480(6) . ?
N2 C11 1.433(5) . ?
N2 C15 1.346(6) . ?
C1 C2 1.399(7) . ?
C1 C6 1.408(6) . ?
C1 C8 1.439(6) . ?
C2 H2A 0.9300 . ?
C2 C3 1.389(8) . ?
C3 H3 0.9300 . ?
C3 C4 1.390(8) . ?
C4 H4 0.9300 . ?
C4 C5 1.378(7) . ?
C5 H5 0.9300 . ?
C5 C6 1.392(7) . ?
C7 C8 1.363(6) . ?
C7 C11 1.451(6) . ?
C8 C9 1.485(7) . ?
C9 H9A 0.9700 . ?
C9 H9B 0.9700 . ?
C9 C10 1.522(7) . ?
C10 H10A 0.9700 . ?
C10 H10B 0.9700 . ?
C11 C12 1.336(6) . ?
C12 H12 0.9300 . ?
C12 C13 1.504(6) . ?
C13 H13 0.9800 . ?
C13 C14 1.540(6) . ?
C13 C22 1.518(6) . ?
C14 H14 0.9800 . ?
C14 C15 1.522(6) . ?
C14 C16 1.522(6) . ?
C16 C17 1.399(6) . ?
C16 C21 1.398(6) . ?
C17 H17 0.9300 . ?
C17 C18 1.385(8) . ?
C18 H18 0.9300 . ?
C18 C19 1.373(9) . ?
C19 H19 0.9300 . ?
C19 C20 1.381(9) . ?
C20 H20 0.9300 . ?
C20 C21 1.391(7) . ?
C22 C23 1.394(7) . ?
C22 C27 1.407(7) . ?
C23 H23 0.9300 . ?
C23 C24 1.388(8) . ?
C24 H24 0.9300 . ?
C24 C25 1.382(9) . ?
C25 H25 0.9300 . ?
C25 C26 1.386(8) . ?
C26 H26 0.9300 . ?
C26 C27 1.382(7) . ?
Br2 C50 1.906(5) . ?
O3 C42 1.239(5) . ?
O4 H4A 0.8200 . ?
O4 C48 1.374(6) . ?
N3 H3A 0.8600 . ?
N3 C33 1.368(5) . ?
N3 C34 1.380(5) . ?
N4 C37 1.486(5) . ?
N4 C38 1.429(5) . ?
N4 C42 1.353(6) . ?
C28 C29 1.399(6) . ?
C28 C33 1.418(6) . ?
C28 C35 1.435(6) . ?
C29 H29 0.9300 . ?
C29 C30 1.387(7) . ?
C30 H30 0.9300 . ?
C30 C31 1.393(7) . ?
C31 H31 0.9300 . ?
C31 C32 1.386(7) . ?
C32 H32 0.9300 . ?
C32 C33 1.400(6) . ?
C34 C35 1.365(6) . ?
C34 C38 1.453(6) . ?
C35 C36 1.492(6) . ?
C36 H36A 0.9700 . ?
C36 H36B 0.9700 . ?
C36 C37 1.522(6) . ?
C37 H37A 0.9700 . ?
C37 H37B 0.9700 . ?
C38 C39 1.337(6) . ?
C39 H39 0.9300 . ?
C39 C40 1.510(6) . ?
C40 H40 0.9800 . ?
C40 C41 1.534(6) . ?
C40 C49 1.526(6) . ?
C41 H41 0.9800 . ?
C41 C42 1.518(6) . ?
C41 C43 1.524(6) . ?
C43 C44 1.399(6) . ?
C43 C48 1.391(6) . ?
C44 H44 0.9300 . ?
C44 C45 1.386(7) . ?
C45 H45 0.9300 . ?
C45 C46 1.380(8) . ?
C46 H46 0.9300 . ?
C46 C47 1.377(8) . ?
C47 H47 0.9300 . ?
C47 C48 1.392(7) . ?
C49 C50 1.392(6) . ?
C49 C54 1.395(6) . ?
C50 C51 1.382(7) . ?
C51 H51 0.9300 . ?
C51 C52 1.378(8) . ?
C52 H52 0.9300 . ?
C52 C53 1.386(8) . ?
C53 H53 0.9300 . ?
C53 C54 1.381(7) . ?
C54 H54 0.9300 . ?

loop_
_geom_torsion_atom_site_label_1
_geom_torsion_atom_site_label_2
_geom_torsion_atom_site_label_3
_geom_torsion_atom_site_label_4
_geom_torsion
_geom_torsion_site_symmetry_1
_geom_torsion_site_symmetry_2
_geom_torsion_site_symmetry_3
_geom_torsion_site_symmetry_4
_geom_torsion_publ_flag
N1 C7 C8 C1 0.4(5) . . . . ?
N1 C7 C8 C9 -179.4(4) . . . . ?
N1 C7 C11 N2 -179.0(4) . . . . ?
N1 C7 C11 C12 4.7(7) . . . . ?
N2 C11 C12 C13 -3.3(7) . . . . ?
C1 C2 C3 C4 0.2(9) . . . . ?
C1 C8 C9 C10 155.5(5) . . . . ?
C2 C1 C6 N1 179.9(4) . . . . ?
C2 C1 C6 C5 -1.5(7) . . . . ?
C2 C1 C8 C7 179.4(5) . . . . ?
C2 C1 C8 C9 -0.8(9) . . . . ?
C2 C3 C4 C5 -0.9(10) . . . . ?
C3 C4 C5 C6 0.4(9) . . . . ?
C4 C5 C6 N1 179.2(5) . . . . ?
C4 C5 C6 C1 0.8(8) . . . . ?
C6 N1 C7 C8 -1.0(5) . . . . ?
C6 N1 C7 C11 -176.3(4) . . . . ?
C6 C1 C2 C3 0.9(7) . . . . ?
C6 C1 C8 C7 0.3(5) . . . . ?
C6 C1 C8 C9 -179.9(5) . . . . ?
C7 N1 C6 C1 1.1(5) . . . . ?
C7 N1 C6 C5 -177.4(5) . . . . ?
C7 C8 C9 C10 -24.8(6) . . . . ?
C7 C11 C12 C13 172.9(4) . . . . ?
C8 C1 C2 C3 -178.1(5) . . . . ?
C8 C1 C6 N1 -0.9(5) . . . . ?
C8 C1 C6 C5 177.8(4) . . . . ?
C8 C7 C11 N2 6.4(6) . . . . ?
C8 C7 C11 C12 -170.0(5) . . . . ?
C8 C9 C10 N2 50.7(5) . . . . ?
C10 N2 C11 C7 22.8(5) . . . . ?
C10 N2 C11 C12 -160.6(4) . . . . ?
C10 N2 C15 O1 -0.8(7) . . . . ?
C10 N2 C15 C14 -177.1(4) . . . . ?
C11 N2 C10 C9 -52.8(5) . . . . ?
C11 N2 C15 O1 -174.5(4) . . . . ?
C11 N2 C15 C14 9.2(6) . . . . ?
C11 C7 C8 C1 175.7(4) . . . . ?
C11 C7 C8 C9 -4.1(7) . . . . ?
C11 C12 C13 C14 -26.0(6) . . . . ?
C11 C12 C13 C22 99.1(5) . . . . ?
C12 C13 C14 C15 44.7(5) . . . . ?
C12 C13 C14 C16 -79.1(5) . . . . ?
C12 C13 C22 C23 -25.8(6) . . . . ?
C12 C13 C22 C27 156.8(4) . . . . ?
C13 C14 C15 O1 145.1(4) . . . . ?
C13 C14 C15 N2 -38.5(5) . . . . ?
C13 C14 C16 C17 12.3(6) . . . . ?
C13 C14 C16 C21 -167.1(4) . . . . ?
C13 C22 C23 C24 -179.0(5) . . . . ?
C13 C22 C27 Br1 -1.1(6) . . . . ?
C13 C22 C27 C26 -180.0(4) . . . . ?
C14 C13 C22 C23 98.8(5) . . . . ?
C14 C13 C22 C27 -78.6(5) . . . . ?
C14 C16 C17 C18 -178.2(5) . . . . ?
C14 C16 C21 O2 0.1(6) . . . . ?
C14 C16 C21 C20 177.7(4) . . . . ?
C15 N2 C10 C9 133.2(4) . . . . ?
C15 N2 C11 C7 -163.3(4) . . . . ?
C15 N2 C11 C12 13.3(7) . . . . ?
C15 C14 C16 C17 -113.7(5) . . . . ?
C15 C14 C16 C21 66.9(5) . . . . ?
C16 C14 C15 O1 -86.7(5) . . . . ?
C16 C14 C15 N2 89.7(5) . . . . ?
C16 C17 C18 C19 0.2(8) . . . . ?
C17 C16 C21 O2 -179.4(4) . . . . ?
C17 C16 C21 C20 -1.8(7) . . . . ?
C17 C18 C19 C20 -1.2(9) . . . . ?
C18 C19 C20 C21 0.6(9) . . . . ?
C19 C20 C21 O2 178.6(5) . . . . ?
C19 C20 C21 C16 0.9(8) . . . . ?
C21 C16 C17 C18 1.3(7) . . . . ?
C22 C13 C14 C15 -81.9(4) . . . . ?
C22 C13 C14 C16 154.2(4) . . . . ?
C22 C23 C24 C25 -0.1(9) . . . . ?
C23 C22 C27 Br1 -178.6(4) . . . . ?
C23 C22 C27 C26 2.5(7) . . . . ?
C23 C24 C25 C26 0.9(10) . . . . ?
C24 C25 C26 C27 0.0(9) . . . . ?
C25 C26 C27 Br1 179.3(4) . . . . ?
C25 C26 C27 C22 -1.7(8) . . . . ?
C27 C22 C23 C24 -1.6(8) . . . . ?
Br2 C50 C51 C52 -179.5(4) . . . . ?
N3 C34 C35 C28 -0.3(5) . . . . ?
N3 C34 C35 C36 -177.7(4) . . . . ?
N3 C34 C38 N4 172.6(4) . . . . ?
N3 C34 C38 C39 -7.9(7) . . . . ?
N4 C38 C39 C40 -0.6(6) . . . . ?
C28 C29 C30 C31 -0.3(7) . . . . ?
C28 C35 C36 C37 -150.1(5) . . . . ?
C29 C28 C33 N3 -179.0(4) . . . . ?
C29 C28 C33 C32 2.8(6) . . . . ?
C29 C28 C35 C34 -180.0(5) . . . . ?
C29 C28 C35 C36 -3.1(8) . . . . ?
C29 C30 C31 C32 1.4(7) . . . . ?
C30 C31 C32 C33 -0.5(7) . . . . ?
C31 C32 C33 N3 -179.5(4) . . . . ?
C31 C32 C33 C28 -1.7(6) . . . . ?
C33 N3 C34 C35 1.4(5) . . . . ?
C33 N3 C34 C38 179.2(4) . . . . ?
C33 C28 C29 C30 -1.8(6) . . . . ?
C33 C28 C35 C34 -0.9(5) . . . . ?
C33 C28 C35 C36 176.0(4) . . . . ?
C34 N3 C33 C28 -2.0(5) . . . . ?
C34 N3 C33 C32 176.0(4) . . . . ?
C34 C35 C36 C37 26.5(5) . . . . ?
C34 C38 C39 C40 180.0(4) . . . . ?
C35 C28 C29 C30 177.2(4) . . . . ?
C35 C28 C33 N3 1.8(5) . . . . ?
C35 C28 C33 C32 -176.4(4) . . . . ?
C35 C34 C38 N4 -9.9(6) . . . . ?
C35 C34 C38 C39 169.6(4) . . . . ?
C35 C36 C37 N4 -50.9(5) . . . . ?
C37 N4 C38 C34 -18.4(5) . . . . ?
C37 N4 C38 C39 162.1(4) . . . . ?
C37 N4 C42 O3 2.9(7) . . . . ?
C37 N4 C42 C41 179.6(4) . . . . ?
C38 N4 C37 C36 50.0(5) . . . . ?
C38 N4 C42 O3 175.4(4) . . . . ?
C38 N4 C42 C41 -7.9(6) . . . . ?
C38 C34 C35 C28 -178.1(4) . . . . ?
C38 C34 C35 C36 4.6(6) . . . . ?
C38 C39 C40 C41 26.8(6) . . . . ?
C38 C39 C40 C49 -97.9(5) . . . . ?
C39 C40 C41 C42 -42.0(5) . . . . ?
C39 C40 C41 C43 83.8(4) . . . . ?
C39 C40 C49 C50 -156.4(4) . . . . ?
C39 C40 C49 C54 23.4(6) . . . . ?
C40 C41 C42 O3 -148.5(4) . . . . ?
C40 C41 C42 N4 34.7(6) . . . . ?
C40 C41 C43 C44 -15.7(6) . . . . ?
C40 C41 C43 C48 161.4(4) . . . . ?
C40 C49 C50 Br2 -1.1(6) . . . . ?
C40 C49 C50 C51 179.3(5) . . . . ?
C40 C49 C54 C53 -179.3(5) . . . . ?
C41 C40 C49 C50 79.4(5) . . . . ?
C41 C40 C49 C54 -100.8(5) . . . . ?
C41 C43 C44 C45 175.0(4) . . . . ?
C41 C43 C48 O4 3.6(7) . . . . ?
C41 C43 C48 C47 -174.7(4) . . . . ?
C42 N4 C37 C36 -137.4(4) . . . . ?
C42 N4 C38 C34 169.1(4) . . . . ?
C42 N4 C38 C39 -10.4(6) . . . . ?
C42 C41 C43 C44 112.5(5) . . . . ?
C42 C41 C43 C48 -70.5(5) . . . . ?
C43 C41 C42 O3 82.3(5) . . . . ?
C43 C41 C42 N4 -94.5(5) . . . . ?
C43 C44 C45 C46 -0.3(8) . . . . ?
C44 C43 C48 O4 -179.2(4) . . . . ?
C44 C43 C48 C47 2.5(7) . . . . ?
C44 C45 C46 C47 2.3(9) . . . . ?
C45 C46 C47 C48 -1.9(9) . . . . ?
C46 C47 C48 O4 -179.0(5) . . . . ?
C46 C47 C48 C43 -0.6(8) . . . . ?
C48 C43 C44 C45 -2.1(7) . . . . ?
C49 C40 C41 C42 83.3(4) . . . . ?
C49 C40 C41 C43 -151.0(4) . . . . ?
C49 C50 C51 C52 0.0(8) . . . . ?
C50 C49 C54 C53 0.6(7) . . . . ?
C50 C51 C52 C53 0.4(9) . . . . ?
C51 C52 C53 C54 -0.4(9) . . . . ?
C52 C53 C54 C49 -0.2(9) . . . . ?
C54 C49 C50 Br2 179.0(3) . . . . ?
C54 C49 C50 C51 -0.5(7) . . . . ?
